data_1562046
loop_
_publ_author_name
'Che, Guang-Bo'
'Liu, Shu-Yu'
'Zhang, Qing'
'Liu, Chun-Bo'
'Zhang, Xing-Jing'

_publ_section_title
;
 Syntheses, structures and photoluminescence of lanthanide-organic
 frameworks assembled from multifunctional N,O-donor ligand
;
_journal_name_full 'Journal of Solid State Chemistry'
_journal_page_first 378
_journal_page_last 382
_journal_paper_doi 10.1016/j.jssc.2015.01.015
_journal_volume 225
_journal_year 2015
_chemical_formula_moiety 'C40 H22 N9 Nd O7'
_chemical_formula_sum 'C40 H22 N9 Nd O7'
_chemical_formula_weight 884.91
_space_group_IT_number 14
_space_group_name_Hall '-P 2yn'
_space_group_name_H-M_alt 'P 1 21/n 1'
_symmetry_cell_setting monoclinic
_symmetry_space_group_name_Hall '-P 2yn'
_symmetry_space_group_name_H-M 'P 1 21/n 1'
_atom_sites_solution_hydrogens geom
_atom_sites_solution_primary direct
_atom_sites_solution_secondary difmap
_audit_creation_method SHELXL-97
_cell_angle_alpha 90.00
_cell_angle_beta 97.623(3)
_cell_angle_gamma 90.00
_cell_formula_units_Z 4
_cell_length_a 12.3102(17)
_cell_length_b 17.633(2)
_cell_length_c 15.978(2)
_cell_measurement_reflns_used 6555
_cell_measurement_temperature 293(2)
_cell_measurement_theta_max 22.17
_cell_measurement_theta_min 2.27
_cell_volume 3437.6(8)
_computing_cell_refinement 'Bruker SMART'
_computing_data_collection 'Bruker SMART'
_computing_data_reduction 'Bruker SMART'
_computing_structure_refinement 'SHELXL-97 (Sheldrick, 1997)'
_computing_structure_solution 'SHELXL-97 (Sheldrick, 1997)'
_diffrn_ambient_temperature 293(2)
_diffrn_measured_fraction_theta_full 0.998
_diffrn_measured_fraction_theta_max 0.998
_diffrn_measurement_device_type 'Bruker Smart Apex CCD area detector'
_diffrn_measurement_method 'phi and omega scans'
_diffrn_radiation_monochromator graphite
_diffrn_radiation_source 'fine-focus sealed tube'
_diffrn_radiation_type MoK\a
_diffrn_radiation_wavelength 0.71073
_diffrn_reflns_av_R_equivalents 0.1032
_diffrn_reflns_av_sigmaI/netI 0.1304
_diffrn_reflns_limit_h_max 14
_diffrn_reflns_limit_h_min -15
_diffrn_reflns_limit_k_max 21
_diffrn_reflns_limit_k_min -19
_diffrn_reflns_limit_l_max 19
_diffrn_reflns_limit_l_min -10
_diffrn_reflns_number 18400
_diffrn_reflns_theta_full 25.74
_diffrn_reflns_theta_max 25.74
_diffrn_reflns_theta_min 1.73
_exptl_absorpt_coefficient_mu 1.580
_exptl_absorpt_correction_T_max 0.7429
_exptl_absorpt_correction_T_min 0.7429
_exptl_absorpt_correction_type multi-scan
_exptl_absorpt_process_details '(SADABS; Bruker, 2000)'
_exptl_crystal_colour colorless
_exptl_crystal_density_diffrn 1.710
_exptl_crystal_density_method 'not measured'
_exptl_crystal_description block
_exptl_crystal_F_000 1764
_exptl_crystal_size_max 0.20
_exptl_crystal_size_mid 0.20
_exptl_crystal_size_min 0.20
_refine_diff_density_max 0.942
_refine_diff_density_min -1.118
_refine_diff_density_rms 0.152
_refine_ls_extinction_method none
_refine_ls_goodness_of_fit_ref 0.975
_refine_ls_hydrogen_treatment constr
_refine_ls_matrix_type full
_refine_ls_number_parameters 514
_refine_ls_number_reflns 6555
_refine_ls_number_restraints 0
_refine_ls_restrained_S_all 0.975
_refine_ls_R_factor_all 0.1081
_refine_ls_R_factor_gt 0.0524
_refine_ls_shift/su_max 0.000
_refine_ls_shift/su_mean 0.000
_refine_ls_structure_factor_coef Fsqd
_refine_ls_weighting_details 'calc w=1/[\s^2^(Fo^2^)+(0.0279P)^2^+2.2016P] where P=(Fo^2^+2Fc^2^)/3'
_refine_ls_weighting_scheme calc
_refine_ls_wR_factor_gt 0.0894
_refine_ls_wR_factor_ref 0.1125
_reflns_number_gt 3949
_reflns_number_total 6555
_reflns_threshold_expression >2sigma(I)
_cod_data_source_file JSSC-2015-225-378.cif
_cod_data_source_block 1
_cod_original_sg_symbol_H-M 'P 21/n'
_cod_database_code 1562046

loop_
_symmetry_equiv_pos_as_xyz
'x, y, z'
'-x+1/2, y+1/2, -z+1/2'
'-x, -y, -z'
'x-1/2, -y-1/2, z-1/2'

loop_
_atom_site_label
_atom_site_type_symbol
_atom_site_fract_x
_atom_site_fract_y
_atom_site_fract_z
_atom_site_U_iso_or_equiv
_atom_site_adp_type
_atom_site_occupancy
_atom_site_symmetry_multiplicity
_atom_site_calc_flag
_atom_site_refinement_flags
_atom_site_disorder_assembly
_atom_site_disorder_group
Nd Nd 0.45333(3) 0.15062(2) 0.74564(3) 0.02078(12) Uani 1 1 d . . .
C12 C 0.3813(5) 0.0676(4) 0.5470(5) 0.0220(17) Uani 1 1 d . . .
C3 C 0.4506(5) 0.0918(3) 0.4147(5) 0.0234(17) Uani 1 1 d . . .
H3 H 0.4504 0.0825 0.3574 0.028 Uiso 1 1 calc R . .
C19 C 0.1942(5) -0.1442(4) 0.2011(4) 0.0208(16) Uani 1 1 d . . .
C8 C 0.1684(6) -0.0665(4) 0.6080(5) 0.0274(18) Uani 1 1 d . . .
H8 H 0.1167 -0.1017 0.5850 0.033 Uiso 1 1 calc R . .
C6 C 0.2264(5) -0.0365(3) 0.4681(5) 0.0193(16) Uani 1 1 d . . .
C9 C 0.1832(6) -0.0523(4) 0.6928(5) 0.0280(18) Uani 1 1 d . . .
H9 H 0.1418 -0.0786 0.7278 0.034 Uiso 1 1 calc R . .
C2 C 0.5216(5) 0.1431(4) 0.4558(5) 0.0258(17) Uani 1 1 d . . .
H2 H 0.5706 0.1693 0.4269 0.031 Uiso 1 1 calc R . .
N1 N 0.4527(4) 0.1193(3) 0.5862(4) 0.0204(13) Uani 1 1 d . . .
N7 N 0.1502(4) 0.4427(3) 0.4874(4) 0.0247(14) Uani 1 1 d . . .
H7 H 0.0832 0.4338 0.4669 0.030 Uiso 1 1 calc R . .
C15 C 0.0248(5) -0.1002(4) 0.2436(5) 0.0251(18) Uani 1 1 d . . .
H15 H -0.0139 -0.0774 0.2830 0.030 Uiso 1 1 calc R . .
C27 C 0.4088(5) 0.3998(3) 0.6040(4) 0.0182(15) Uani 1 1 d . . .
N2 N 0.3229(4) 0.0400(3) 0.6803(4) 0.0210(13) Uani 1 1 d . . .
N6 N 0.4761(4) 0.2899(3) 0.6866(4) 0.0238(14) Uani 1 1 d . . .
N3 N 0.2744(4) -0.0232(3) 0.3430(4) 0.0209(14) Uani 1 1 d . . .
H3A H 0.3065 -0.0094 0.3009 0.025 Uiso 1 1 calc R . .
C22 C 0.0965(6) 0.2097(4) 0.5812(5) 0.033(2) Uani 1 1 d . . .
H22 H 0.0324 0.1814 0.5699 0.040 Uiso 1 1 calc R . .
N5 N 0.2804(4) 0.2179(3) 0.6532(4) 0.0219(14) Uani 1 1 d . . .
C13 C 0.1897(5) -0.0735(4) 0.3408(5) 0.0207(16) Uani 1 1 d . . .
N4 N 0.1584(4) -0.0833(3) 0.4151(4) 0.0230(14) Uani 1 1 d . . .
C21 C 0.1837(6) 0.1819(4) 0.6361(5) 0.0290(19) Uani 1 1 d . . .
H21 H 0.1750 0.1358 0.6627 0.035 Uiso 1 1 calc R . .
C1 C 0.5195(5) 0.1557(4) 0.5410(5) 0.0272(17) Uani 1 1 d . . .
H1 H 0.5673 0.1916 0.5680 0.033 Uiso 1 1 calc R . .
C5 C 0.2983(5) 0.0009(3) 0.4234(5) 0.0190(16) Uani 1 1 d . . .
C11 C 0.3099(5) 0.0255(3) 0.5959(4) 0.0186(16) Uani 1 1 d . . .
C4 C 0.3782(5) 0.0532(4) 0.4603(4) 0.0201(16) Uani 1 1 d . . .
C10 C 0.2600(6) 0.0013(4) 0.7274(5) 0.0257(17) Uani 1 1 d . . .
H10 H 0.2676 0.0103 0.7852 0.031 Uiso 1 1 calc R . .
C18 C 0.1371(6) -0.1698(4) 0.1264(4) 0.0262(18) Uani 1 1 d . . .
H18 H 0.1745 -0.1934 0.0867 0.031 Uiso 1 1 calc R . .
C24 C 0.2026(6) 0.3199(4) 0.5647(5) 0.0259(18) Uani 1 1 d . . .
C23 C 0.1044(6) 0.2778(4) 0.5441(5) 0.0282(18) Uani 1 1 d . . .
H23 H 0.0471 0.2967 0.5060 0.034 Uiso 1 1 calc R . .
C7 C 0.2320(5) -0.0273(3) 0.5569(5) 0.0192(16) Uani 1 1 d . . .
C14 C 0.1379(5) -0.1076(3) 0.2613(5) 0.0185(16) Uani 1 1 d . . .
C31 C 0.3951(5) 0.3258(3) 0.6357(4) 0.0202(16) Uani 1 1 d . . .
C25 C 0.2199(6) 0.3943(4) 0.5360(5) 0.0241(17) Uani 1 1 d . . .
C17 C 0.0250(6) -0.1607(4) 0.1098(5) 0.0296(18) Uani 1 1 d . . .
H17 H -0.0125 -0.1780 0.0590 0.036 Uiso 1 1 calc R . .
C26 C 0.3161(6) 0.4332(4) 0.5532(4) 0.0241(17) Uani 1 1 d . . .
C16 C -0.0313(6) -0.1263(4) 0.1681(5) 0.0278(19) Uani 1 1 d . . .
H16 H -0.1069 -0.1205 0.1570 0.033 Uiso 1 1 calc R . .
N8 N 0.3092(5) 0.5046(3) 0.5170(4) 0.0233(14) Uani 1 1 d . . .
C34 C 0.1618(6) 0.5741(4) 0.4285(5) 0.0261(18) Uani 1 1 d . . .
C32 C 0.2900(6) 0.2860(4) 0.6173(4) 0.0218(17) Uani 1 1 d . . .
C28 C 0.5109(5) 0.4348(4) 0.6235(5) 0.0279(18) Uani 1 1 d . . .
H28 H 0.5239 0.4819 0.6007 0.034 Uiso 1 1 calc R . .
C33 C 0.2079(6) 0.5080(4) 0.4781(5) 0.0254(18) Uani 1 1 d . . .
C30 C 0.5702(6) 0.3277(4) 0.7063(5) 0.0297(19) Uani 1 1 d . . .
H30 H 0.6256 0.3046 0.7428 0.036 Uiso 1 1 calc R . .
C29 C 0.5904(6) 0.3997(4) 0.6755(5) 0.033(2) Uani 1 1 d . . .
H29 H 0.6578 0.4231 0.6908 0.040 Uiso 1 1 calc R . .
C39 C 0.0808(5) 0.5684(4) 0.3581(5) 0.0236(17) Uani 1 1 d . . .
C38 C 0.0476(6) 0.6345(3) 0.3124(5) 0.0270(18) Uani 1 1 d . . .
H38 H -0.0076 0.6320 0.2667 0.032 Uiso 1 1 calc R . .
C36 C 0.1765(6) 0.7090(4) 0.4034(5) 0.035(2) Uani 1 1 d . . .
H36 H 0.2080 0.7558 0.4182 0.042 Uiso 1 1 calc R . .
C35 C 0.2098(6) 0.6447(4) 0.4503(5) 0.0350(19) Uani 1 1 d . . .
H35 H 0.2642 0.6486 0.4963 0.042 Uiso 1 1 calc R . .
C37 C 0.0970(7) 0.7026(4) 0.3352(5) 0.036(2) Uani 1 1 d . . .
H37 H 0.0758 0.7456 0.3035 0.043 Uiso 1 1 calc R . .
O4 O 0.0526(4) 0.4768(2) 0.2514(3) 0.0259(11) Uani 1 1 d . . .
O1 O 0.3589(4) -0.1646(2) 0.2955(3) 0.0235(11) Uani 1 1 d . . .
O2 O 0.3697(4) -0.1728(2) 0.1591(3) 0.0242(12) Uani 1 1 d . . .
O3 O -0.0290(4) 0.4541(2) 0.3627(3) 0.0234(11) Uani 1 1 d . . .
C20 C 0.3162(6) -0.1615(4) 0.2199(5) 0.0256(18) Uani 1 1 d . . .
C40 C 0.0309(6) 0.4952(4) 0.3230(5) 0.0234(17) Uani 1 1 d . . .
O5 O 0.2893(4) 0.1559(3) 0.8274(3) 0.0337(13) Uani 1 1 d . . .
O6 O 0.4018(4) 0.2509(3) 0.8494(4) 0.0399(15) Uani 1 1 d . . .
O7 O 0.2412(4) 0.2569(3) 0.8921(4) 0.0447(16) Uani 1 1 d . . .
N9 N 0.3095(5) 0.2221(3) 0.8573(4) 0.0317(16) Uani 1 1 d . . .

loop_
_atom_site_aniso_label
_atom_site_aniso_U_11
_atom_site_aniso_U_22
_atom_site_aniso_U_33
_atom_site_aniso_U_23
_atom_site_aniso_U_13
_atom_site_aniso_U_12
Nd 0.0197(2) 0.02043(19) 0.0220(2) -0.0005(2) 0.00198(15) -0.00017(19)
C12 0.020(4) 0.019(4) 0.029(5) 0.000(3) 0.008(3) 0.002(3)
C3 0.032(4) 0.017(4) 0.021(4) 0.004(3) 0.002(4) -0.001(3)
C19 0.015(3) 0.022(4) 0.026(4) 0.009(4) 0.001(3) -0.002(3)
C8 0.025(4) 0.030(4) 0.028(5) -0.001(4) 0.005(4) -0.007(3)
C6 0.023(4) 0.013(3) 0.023(4) -0.003(3) 0.010(3) -0.003(3)
C9 0.038(5) 0.021(4) 0.027(5) 0.000(4) 0.013(4) -0.006(3)
C2 0.024(4) 0.025(4) 0.029(4) 0.005(4) 0.008(3) -0.007(3)
N1 0.021(3) 0.023(3) 0.018(3) 0.000(3) 0.007(3) -0.005(2)
N7 0.022(3) 0.023(3) 0.028(4) 0.004(3) -0.002(3) -0.003(3)
C15 0.023(4) 0.019(4) 0.034(5) 0.001(4) 0.008(4) 0.004(3)
C27 0.021(4) 0.019(4) 0.014(4) 0.003(3) -0.001(3) 0.002(3)
N2 0.017(3) 0.025(3) 0.021(4) -0.002(3) 0.002(3) 0.000(2)
N6 0.019(3) 0.022(3) 0.031(4) 0.002(3) 0.004(3) 0.001(3)
N3 0.021(3) 0.021(3) 0.020(4) -0.002(3) 0.001(3) -0.002(2)
C22 0.020(4) 0.027(4) 0.052(6) 0.010(4) 0.001(4) -0.004(3)
N5 0.018(3) 0.021(3) 0.026(4) -0.001(3) 0.000(3) -0.001(2)
C13 0.016(4) 0.017(4) 0.029(5) 0.001(3) 0.001(3) -0.001(3)
N4 0.025(3) 0.018(3) 0.027(4) 0.002(3) 0.009(3) -0.005(3)
C21 0.030(5) 0.016(4) 0.041(5) 0.005(4) 0.006(4) 0.005(3)
C1 0.019(4) 0.030(4) 0.031(5) -0.001(4) -0.003(3) -0.004(3)
C5 0.022(4) 0.015(3) 0.020(4) 0.000(3) 0.004(3) 0.000(3)
C11 0.021(4) 0.019(4) 0.016(4) 0.002(3) 0.007(3) 0.004(3)
C4 0.022(4) 0.016(4) 0.022(4) -0.001(3) 0.003(3) 0.000(3)
C10 0.034(4) 0.031(4) 0.012(4) -0.002(4) 0.002(4) 0.003(3)
C18 0.030(4) 0.033(4) 0.014(4) 0.001(3) -0.002(3) -0.008(3)
C24 0.031(4) 0.026(4) 0.020(4) 0.005(4) 0.003(4) -0.004(3)
C23 0.022(4) 0.030(4) 0.030(5) -0.005(4) -0.006(4) 0.001(3)
C7 0.018(4) 0.015(4) 0.024(4) 0.001(3) 0.001(3) 0.004(3)
C14 0.014(4) 0.016(3) 0.025(4) 0.004(3) 0.000(3) 0.000(3)
C31 0.025(4) 0.017(4) 0.020(4) -0.003(3) 0.007(3) 0.004(3)
C25 0.024(4) 0.029(4) 0.017(4) -0.004(4) -0.004(3) 0.002(3)
C17 0.026(4) 0.039(5) 0.022(4) 0.004(4) -0.004(3) -0.004(4)
C26 0.031(4) 0.023(4) 0.018(4) -0.001(3) 0.002(4) -0.001(3)
C16 0.015(4) 0.029(4) 0.039(5) -0.001(4) 0.002(4) -0.001(3)
N8 0.027(4) 0.022(3) 0.019(4) -0.003(3) -0.002(3) -0.004(3)
C34 0.026(4) 0.026(4) 0.027(5) 0.004(4) 0.007(4) 0.006(3)
C32 0.025(4) 0.023(4) 0.017(4) 0.002(3) 0.003(3) -0.001(3)
C28 0.022(4) 0.028(4) 0.033(5) 0.003(4) 0.003(4) -0.005(3)
C33 0.031(4) 0.024(4) 0.022(4) -0.006(4) 0.006(4) -0.001(3)
C30 0.024(4) 0.023(4) 0.040(5) 0.000(4) -0.005(4) 0.003(3)
C29 0.026(4) 0.024(4) 0.047(6) -0.008(4) -0.003(4) -0.004(3)
C39 0.023(4) 0.024(4) 0.024(4) 0.000(4) 0.005(3) 0.004(3)
C38 0.038(5) 0.021(4) 0.021(4) 0.003(3) -0.001(4) 0.010(3)
C36 0.050(5) 0.014(4) 0.042(6) 0.000(4) 0.013(5) -0.007(4)
C35 0.039(5) 0.028(4) 0.036(5) 0.005(4) -0.002(4) -0.001(4)
C37 0.052(6) 0.024(4) 0.034(5) 0.002(4) 0.012(5) 0.008(4)
O4 0.032(3) 0.024(3) 0.023(3) -0.007(3) 0.007(2) 0.003(2)
O1 0.028(3) 0.025(3) 0.016(3) -0.002(2) 0.001(2) 0.002(2)
O2 0.021(3) 0.030(3) 0.022(3) -0.004(2) 0.005(2) 0.000(2)
O3 0.028(3) 0.025(3) 0.017(3) 0.002(2) 0.003(2) 0.000(2)
C20 0.036(4) 0.012(4) 0.032(5) 0.006(4) 0.015(4) -0.001(3)
C40 0.022(4) 0.023(4) 0.025(5) 0.006(4) 0.002(4) 0.006(3)
O5 0.034(3) 0.025(3) 0.043(4) -0.004(3) 0.010(3) 0.002(3)
O6 0.032(3) 0.036(3) 0.054(4) -0.012(3) 0.016(3) -0.007(3)
O7 0.039(3) 0.043(3) 0.057(4) -0.007(3) 0.021(3) 0.013(3)
N9 0.035(4) 0.026(4) 0.036(4) 0.004(3) 0.010(4) 0.003(3)

loop_
_atom_type_symbol
_atom_type_description
_atom_type_scat_dispersion_real
_atom_type_scat_dispersion_imag
_atom_type_scat_source
C C 0.0033 0.0016 'International Tables Vol C Tables 4.2.6.8 and 6.1.1.4'
H H 0.0000 0.0000 'International Tables Vol C Tables 4.2.6.8 and 6.1.1.4'
N N 0.0061 0.0033 'International Tables Vol C Tables 4.2.6.8 and 6.1.1.4'
O O 0.0106 0.0060 'International Tables Vol C Tables 4.2.6.8 and 6.1.1.4'
Nd Nd -0.1943 3.0179 'International Tables Vol C Tables 4.2.6.8 and 6.1.1.4'

loop_
_geom_angle_atom_site_label_1
_geom_angle_atom_site_label_2
_geom_angle_atom_site_label_3
_geom_angle
_geom_angle_site_symmetry_1
_geom_angle_site_symmetry_3
O1 Nd O2 52.18(15) 3_656 3_656
O1 Nd O5 162.83(16) 3_656 .
O2 Nd O5 111.47(16) 3_656 .
O1 Nd O4 68.97(14) 3_656 4_666
O2 Nd O4 75.13(15) 3_656 4_666
O5 Nd O4 114.96(15) . 4_666
O1 Nd O6 114.82(15) 3_656 .
O2 Nd O6 76.72(15) 3_656 .
O5 Nd O6 50.32(15) . .
O4 Nd O6 137.99(17) 4_666 .
O1 Nd N1 69.28(16) 3_656 .
O2 Nd N1 120.92(16) 3_656 .
O5 Nd N1 127.52(17) . .
O4 Nd N1 77.73(17) 4_666 .
O6 Nd N1 144.16(17) . .
O1 Nd O3 105.40(14) 3_656 4_666
O2 Nd O3 72.19(14) 3_656 4_666
O5 Nd O3 69.89(15) . 4_666
O4 Nd O3 50.17(15) 4_666 4_666
O6 Nd O3 91.64(16) . 4_666
N1 Nd O3 122.57(15) . 4_666
O1 Nd N2 120.14(15) 3_656 .
O2 Nd N2 141.52(15) 3_656 .
O5 Nd N2 75.46(17) . .
O4 Nd N2 68.19(16) 4_666 .
O6 Nd N2 125.03(16) . .
N1 Nd N2 62.34(17) . .
O3 Nd N2 75.58(16) 4_666 .
O1 Nd N6 70.76(15) 3_656 .
O2 Nd N6 86.98(16) 3_656 .
O5 Nd N6 106.02(16) . .
O4 Nd N6 138.84(16) 4_666 .
O6 Nd N6 68.83(17) . .
N1 Nd N6 80.55(17) . .
O3 Nd N6 154.50(17) 4_666 .
N2 Nd N6 128.82(18) . .
O1 Nd N5 120.19(16) 3_656 .
O2 Nd N5 144.99(15) 3_656 .
O5 Nd N5 69.07(16) . .
O4 Nd N5 138.17(16) 4_666 .
O6 Nd N5 78.79(17) . .
N1 Nd N5 70.04(17) . .
O3 Nd N5 133.31(15) 4_666 .
N2 Nd N5 73.47(16) . .
N6 Nd N5 60.84(17) . .
O1 Nd C20 26.33(17) 3_656 3_656
O2 Nd C20 26.48(18) 3_656 3_656
O5 Nd C20 137.9(2) . 3_656
O4 Nd C20 65.76(17) 4_666 3_656
O6 Nd C20 98.95(19) . 3_656
N1 Nd C20 94.4(2) . 3_656
O3 Nd C20 85.56(17) 4_666 3_656
N2 Nd C20 131.85(18) . 3_656
N6 Nd C20 81.69(18) . 3_656
N5 Nd C20 140.87(18) . 3_656
O1 Nd C40 86.37(17) 3_656 4_666
O2 Nd C40 71.14(16) 3_656 4_666
O5 Nd C40 92.98(18) . 4_666
O4 Nd C40 24.91(17) 4_666 4_666
O6 Nd C40 115.10(19) . 4_666
N1 Nd C40 100.53(19) . 4_666
O3 Nd C40 25.29(16) 4_666 4_666
N2 Nd C40 70.72(18) . 4_666
N6 Nd C40 155.26(18) . 4_666
N5 Nd C40 143.00(17) . 4_666
C20 Nd C40 73.57(18) 3_656 4_666
N1 C12 C4 120.5(6) . .
N1 C12 C11 119.6(6) . .
C4 C12 C11 119.9(6) . .
C2 C3 C4 118.9(7) . .
C2 C3 H3 120.6 . .
C4 C3 H3 120.6 . .
C18 C19 C14 119.9(6) . .
C18 C19 C20 118.8(6) . .
C14 C19 C20 121.1(6) . .
C9 C8 C7 118.7(7) . .
C9 C8 H8 120.6 . .
C7 C8 H8 120.6 . .
C5 C6 N4 110.3(6) . .
C5 C6 C7 120.9(6) . .
N4 C6 C7 128.8(6) . .
C8 C9 C10 120.7(7) . .
C8 C9 H9 119.6 . .
C10 C9 H9 119.6 . .
C3 C2 C1 119.1(7) . .
C3 C2 H2 120.5 . .
C1 C2 H2 120.5 . .
C1 N1 C12 118.8(6) . .
C1 N1 Nd 120.4(4) . .
C12 N1 Nd 120.7(4) . .
C33 N7 C25 106.8(6) . .
C33 N7 H7 126.6 . .
C25 N7 H7 126.6 . .
C16 C15 C14 121.0(7) . .
C16 C15 H15 119.5 . .
C14 C15 H15 119.5 . .
C28 C27 C31 118.2(6) . .
C28 C27 C26 124.7(6) . .
C31 C27 C26 117.1(6) . .
C10 N2 C11 117.5(6) . .
C10 N2 Nd 121.3(4) . .
C11 N2 Nd 120.9(4) . .
C30 N6 C31 117.0(6) . .
C30 N6 Nd 120.4(5) . .
C31 N6 Nd 122.7(4) . .
C5 N3 C13 107.4(6) . .
C5 N3 H3A 126.3 . .
C13 N3 H3A 126.3 . .
C23 C22 C21 119.9(7) . .
C23 C22 H22 120.1 . .
C21 C22 H22 120.1 . .
C21 N5 C32 117.4(6) . .
C21 N5 Nd 121.1(4) . .
C32 N5 Nd 121.2(4) . .
N4 C13 N3 112.2(6) . .
N4 C13 C14 125.7(6) . .
N3 C13 C14 122.0(6) . .
C13 N4 C6 104.5(5) . .
N5 C21 C22 123.7(7) . .
N5 C21 H21 118.2 . .
C22 C21 H21 118.2 . .
N1 C1 C2 123.4(7) . .
N1 C1 H1 118.3 . .
C2 C1 H1 118.3 . .
N3 C5 C6 105.6(6) . .
N3 C5 C4 130.8(6) . .
C6 C5 C4 123.7(7) . .
N2 C11 C7 122.7(6) . .
N2 C11 C12 115.9(6) . .
C7 C11 C12 121.4(6) . .
C3 C4 C12 119.3(6) . .
C3 C4 C5 123.7(7) . .
C12 C4 C5 117.0(6) . .
N2 C10 C9 122.3(7) . .
N2 C10 H10 118.8 . .
C9 C10 H10 118.8 . .
C19 C18 C17 120.7(7) . .
C19 C18 H18 119.6 . .
C17 C18 H18 119.6 . .
C32 C24 C25 116.8(6) . .
C32 C24 C23 118.5(6) . .
C25 C24 C23 124.7(7) . .
C22 C23 C24 118.2(7) . .
C22 C23 H23 120.9 . .
C24 C23 H23 120.9 . .
C8 C7 C11 118.0(7) . .
C8 C7 C6 125.0(6) . .
C11 C7 C6 117.0(6) . .
C15 C14 C19 118.2(7) . .
C15 C14 C13 116.4(6) . .
C19 C14 C13 125.4(6) . .
N6 C31 C27 122.0(6) . .
N6 C31 C32 117.1(6) . .
C27 C31 C32 120.8(6) . .
C26 C25 N7 105.3(6) . .
C26 C25 C24 124.3(7) . .
N7 C25 C24 130.4(7) . .
C16 C17 C18 120.2(7) . .
C16 C17 H17 119.9 . .
C18 C17 H17 119.9 . .
C25 C26 N8 111.6(6) . .
C25 C26 C27 120.9(6) . .
N8 C26 C27 127.5(6) . .
C17 C16 C15 119.9(7) . .
C17 C16 H16 120.1 . .
C15 C16 H16 120.1 . .
C33 N8 C26 103.9(6) . .
C35 C34 C39 119.6(7) . .
C35 C34 C33 116.6(7) . .
C39 C34 C33 123.6(6) . .
N5 C32 C24 122.0(6) . .
N5 C32 C31 117.9(6) . .
C24 C32 C31 120.1(6) . .
C29 C28 C27 119.5(7) . .
C29 C28 H28 120.2 . .
C27 C28 H28 120.2 . .
N8 C33 N7 112.4(6) . .
N8 C33 C34 124.0(6) . .
N7 C33 C34 123.5(6) . .
N6 C30 C29 124.0(7) . .
N6 C30 H30 118.0 . .
C29 C30 H30 118.0 . .
C28 C29 C30 119.1(7) . .
C28 C29 H29 120.4 . .
C30 C29 H29 120.4 . .
C34 C39 C38 118.9(7) . .
C34 C39 C40 124.8(6) . .
C38 C39 C40 116.2(6) . .
C37 C38 C39 119.9(7) . .
C37 C38 H38 120.0 . .
C39 C38 H38 120.0 . .
C37 C36 C35 119.4(7) . .
C37 C36 H36 120.3 . .
C35 C36 H36 120.3 . .
C36 C35 C34 120.4(7) . .
C36 C35 H35 119.8 . .
C34 C35 H35 119.8 . .
C36 C37 C38 121.8(7) . .
C36 C37 H37 119.1 . .
C38 C37 H37 119.1 . .
C40 O4 Nd 95.8(4) . 4_565
C20 O1 Nd 91.5(4) . 3_656
C20 O2 Nd 90.5(4) . 3_656
C40 O3 Nd 92.5(4) . 4_565
O1 C20 O2 122.7(7) . .
O1 C20 C19 118.4(6) . .
O2 C20 C19 118.8(7) . .
O1 C20 Nd 62.1(4) . 3_656
O2 C20 Nd 63.0(4) . 3_656
C19 C20 Nd 164.5(4) . 3_656
O4 C40 O3 121.4(6) . .
O4 C40 C39 115.9(6) . .
O3 C40 C39 122.8(7) . .
O4 C40 Nd 59.3(4) . 4_565
O3 C40 Nd 62.2(3) . 4_565
C39 C40 Nd 174.2(5) . 4_565
N9 O5 Nd 95.6(4) . .
N9 O6 Nd 95.1(4) . .
O7 N9 O6 121.3(6) . .
O7 N9 O5 121.0(6) . .
O6 N9 O5 117.7(6) . .
O7 N9 Nd 169.7(5) . .
O6 N9 Nd 59.6(3) . .
O5 N9 Nd 59.1(3) . .

loop_
_geom_bond_atom_site_label_1
_geom_bond_atom_site_label_2
_geom_bond_distance
_geom_bond_site_symmetry_2
Nd O1 2.498(4) 3_656
Nd O2 2.517(5) 3_656
Nd O5 2.548(5) .
Nd O4 2.554(4) 4_666
Nd O6 2.561(5) .
Nd N1 2.606(6) .
Nd O3 2.617(4) 4_666
Nd N2 2.651(5) .
Nd N6 2.659(5) .
Nd N5 2.699(5) .
Nd C20 2.825(7) 3_656
Nd C40 2.956(7) 4_666
C12 N1 1.360(8) .
C12 C4 1.404(9) .
C12 C11 1.454(9) .
C3 C2 1.364(9) .
C3 C4 1.400(9) .
C3 H3 0.9300 .
C19 C18 1.378(9) .
C19 C14 1.413(9) .
C19 C20 1.523(9) .
C8 C9 1.365(10) .
C8 C7 1.389(9) .
C8 H8 0.9300 .
C6 C5 1.377(8) .
C6 N4 1.381(8) .
C6 C7 1.422(9) .
C9 C10 1.398(9) .
C9 H9 0.9300 .
C2 C1 1.383(9) .
C2 H2 0.9300 .
N1 C1 1.331(8) .
N7 C33 1.371(8) .
N7 C25 1.375(8) .
N7 H7 0.8600 .
C15 C16 1.386(10) .
C15 C14 1.390(9) .
C15 H15 0.9300 .
C27 C28 1.397(9) .
C27 C31 1.419(8) .
C27 C26 1.435(9) .
N2 C10 1.336(8) .
N2 C11 1.362(8) .
N6 C30 1.338(8) .
N6 C31 1.357(8) .
N3 C5 1.348(8) .
N3 C13 1.365(8) .
N3 H3A 0.8600 .
C22 C23 1.349(9) .
C22 C21 1.383(10) .
C22 H22 0.9300 .
N5 C21 1.344(8) .
N5 C32 1.344(8) .
C13 N4 1.307(8) .
C13 C14 1.473(9) .
C21 H21 0.9300 .
C1 H1 0.9300 .
C5 C4 1.418(9) .
C11 C7 1.419(9) .
C10 H10 0.9300 .
C18 C17 1.379(9) .
C18 H18 0.9300 .
C24 C32 1.407(9) .
C24 C25 1.416(9) .
C24 C23 1.419(9) .
C23 H23 0.9300 .
C31 C32 1.466(9) .
C25 C26 1.364(9) .
C17 C16 1.375(9) .
C17 H17 0.9300 .
C26 N8 1.384(8) .
C16 H16 0.9300 .
N8 C33 1.320(8) .
C34 C35 1.402(9) .
C34 C39 1.404(10) .
C34 C33 1.480(9) .
C28 C29 1.348(9) .
C28 H28 0.9300 .
C30 C29 1.395(9) .
C30 H30 0.9300 .
C29 H29 0.9300 .
C39 C38 1.406(9) .
C39 C40 1.506(9) .
C38 C37 1.373(9) .
C38 H38 0.9300 .
C36 C37 1.370(11) .
C36 C35 1.389(9) .
C36 H36 0.9300 .
C35 H35 0.9300 .
C37 H37 0.9300 .
O4 C40 1.251(8) .
O4 Nd 2.554(4) 4_565
O1 C20 1.253(8) .
O1 Nd 2.498(4) 3_656
O2 C20 1.259(8) .
O2 Nd 2.517(5) 3_656
O3 C40 1.264(7) .
O3 Nd 2.617(4) 4_565
C20 Nd 2.825(7) 3_656
C40 Nd 2.956(7) 4_565
O5 N9 1.272(7) .
O6 N9 1.266(7) .
O7 N9 1.233(7) .
